data_4317908
loop_
_publ_author_name
'Marinella Mazzanti'
'Rapha\"el Wietzke'
'Jacques P\'ecaut'
'Jean-Marc Latour'
'Pascale Maldivi'
'Michael Remy'

_publ_section_title
;
 Structural and Density Functional Studies of Uranium(III) and
 Lanthanum(III) Complexes with a Neutral Tripodal N-Donor Ligand
 Suggesting the Presence of a U-N Back-Bonding Interaction
;
_journal_name_full 'Inorganic Chemistry'
_journal_page_first 2389
_journal_page_last 2399
_journal_paper_doi 10.1021/ic010839v
_journal_volume 41
_journal_year 2002
_chemical_formula_sum 'C19 H21 I3 La N9'
_chemical_formula_weight 895.06
_chemical_name_systematic
;
?
;
_space_group_IT_number 2
_symmetry_cell_setting triclinic
_symmetry_space_group_name_Hall '-P 1'
_symmetry_space_group_name_H-M 'P -1'
_atom_sites_solution_hydrogens geom
_atom_sites_solution_primary direct
_atom_sites_solution_secondary difmap
_audit_creation_method SHELXL-97
_cell_angle_alpha 111.7590(10)
_cell_angle_beta 92.4440(10)
_cell_angle_gamma 108.9560(10)
_cell_formula_units_Z 2
_cell_length_a 9.8436(6)
_cell_length_b 12.2206(8)
_cell_length_c 14.3700(10)
_cell_measurement_temperature 193(2)
_cell_volume 1492.01(17)
_computing_cell_refinement 'Bruker XSCANS'
_computing_data_collection 'Bruker XSCANS'
_computing_data_reduction 'Bruker SHELXTL'
_computing_molecular_graphics 'Bruker SHELXTL'
_computing_publication_material 'Bruker SHELXTL'
_computing_structure_refinement 'SHELXL-97 (Sheldrick, 1997)'
_computing_structure_solution 'SHELXS-97 (Sheldrick, 1990)'
_diffrn_ambient_temperature 193(2)
_diffrn_measured_fraction_theta_full 0.852
_diffrn_measured_fraction_theta_max 0.852
_diffrn_measurement_device_type 'Bruker P4'
_diffrn_measurement_method '\w scans'
_diffrn_radiation_monochromator graphite
_diffrn_radiation_source 'fine-focus sealed tube'
_diffrn_radiation_type MoK\a
_diffrn_radiation_wavelength 0.71073
_diffrn_reflns_av_R_equivalents 0.0284
_diffrn_reflns_av_sigmaI/netI 0.0284
_diffrn_reflns_limit_h_max 12
_diffrn_reflns_limit_h_min -12
_diffrn_reflns_limit_k_max 15
_diffrn_reflns_limit_k_min -7
_diffrn_reflns_limit_l_max 15
_diffrn_reflns_limit_l_min -19
_diffrn_reflns_number 9731
_diffrn_reflns_theta_full 29.15
_diffrn_reflns_theta_max 29.15
_diffrn_reflns_theta_min 1.55
_exptl_absorpt_coefficient_mu 4.557
_exptl_absorpt_correction_type none
_exptl_crystal_colour colorless
_exptl_crystal_density_diffrn 1.992
_exptl_crystal_density_method 'not measured'
_exptl_crystal_F_000 828
_exptl_crystal_size_max 0.15
_exptl_crystal_size_mid 0.2
_exptl_crystal_size_min 0.5
_refine_diff_density_max 2.480
_refine_diff_density_min -2.045
_refine_diff_density_rms 0.220
_refine_ls_extinction_method none
_refine_ls_goodness_of_fit_ref 1.114
_refine_ls_hydrogen_treatment mixed
_refine_ls_matrix_type full
_refine_ls_number_parameters 289
_refine_ls_number_reflns 6867
_refine_ls_number_restraints 0
_refine_ls_restrained_S_all 1.114
_refine_ls_R_factor_all 0.0518
_refine_ls_R_factor_gt 0.0452
_refine_ls_shift/su_max 0.001
_refine_ls_shift/su_mean 0.000
_refine_ls_structure_factor_coef Fsqd
_refine_ls_weighting_details 'calc w=1/[\s^2^(Fo^2^)+(0.0898P)^2^+2.7474P] where P=(Fo^2^+2Fc^2^)/3'
_refine_ls_weighting_scheme calc
_refine_ls_wR_factor_gt 0.1342
_refine_ls_wR_factor_ref 0.1400
_reflns_number_gt 5957
_reflns_number_total 6867
_reflns_threshold_expression >2sigma(I)
_cod_data_source_file ic010839v_1.cif
_cod_data_source_block complex1
_cod_depositor_comments
;
The following automatic conversions were performed:

'_symmetry_cell_setting' value 'Triclinic' changed to 'triclinic'
according to the built-in table from CIF Core dictionary named
'cif_core.dic' version 2.4.1 from 2010-06-29.

Automatic conversion script
Id: cif_fix_values 1646 2011-03-28 12:23:43Z adriana 
;
_cod_database_code 4317908

loop_
_symmetry_equiv_pos_as_xyz
'x, y, z'
'-x, -y, -z'

loop_
_atom_site_label
_atom_site_type_symbol
_atom_site_fract_x
_atom_site_fract_y
_atom_site_fract_z
_atom_site_U_iso_or_equiv
_atom_site_adp_type
_atom_site_occupancy
_atom_site_symmetry_multiplicity
_atom_site_calc_flag
_atom_site_refinement_flags
_atom_site_disorder_assembly
_atom_site_disorder_group
La La 0.34792(3) 0.11736(3) -0.21870(2) 0.02382(10) Uani 1 1 d . . .
I1 I 0.42578(4) 0.25411(4) 0.02762(3) 0.03480(12) Uani 1 1 d . . .
I2 I 0.32963(5) 0.18183(6) -0.41765(4) 0.04850(15) Uani 1 1 d . . .
I3 I 0.60241(5) 0.01436(5) -0.21951(4) 0.04506(14) Uani 1 1 d . . .
N1 N 0.2116(5) -0.0542(5) -0.1422(4) 0.0267(9) Uani 1 1 d . . .
N2 N 0.2363(6) -0.1002(6) -0.3873(4) 0.0384(12) Uani 1 1 d . . .
N3 N 0.1996(6) 0.2749(5) -0.1747(4) 0.0345(11) Uani 1 1 d . . .
N4 N 0.0519(5) 0.0075(4) -0.2670(3) 0.0236(9) Uani 1 1 d . . .
N5 N 0.0567(6) -0.2064(5) -0.0477(4) 0.0362(11) Uani 1 1 d . . .
N6 N 0.1188(7) -0.2767(7) -0.5895(4) 0.0497(16) Uani 1 1 d . . .
N7 N 0.0203(8) 0.4179(7) -0.1193(5) 0.0529(16) Uani 1 1 d . . .
C1 C 0.0030(6) 0.0020(6) -0.1715(4) 0.0282(11) Uani 1 1 d . . .
H1A H -0.1026 -0.0389 -0.1845 0.034 Uiso 1 1 calc R . .
H1B H 0.0296 0.0873 -0.1197 0.034 Uiso 1 1 calc R . .
C2 C 0.0721(6) -0.0702(5) -0.1336(4) 0.0250(10) Uani 1 1 d . . .
C3 C -0.0038(7) -0.1461(6) -0.0867(5) 0.0303(12) Uani 1 1 d . . .
H3 H -0.1006 -0.1552 -0.0824 0.036 Uiso 1 1 calc R . .
C4 C 0.1959(8) -0.1871(6) -0.0548(5) 0.0361(13) Uani 1 1 d . . .
H4 H 0.2439 -0.2247 -0.0263 0.043 Uiso 1 1 calc R . .
C5 C 0.2732(7) -0.1130(6) -0.1030(5) 0.0320(12) Uani 1 1 d . . .
H5 H 0.3696 -0.1047 -0.1078 0.038 Uiso 1 1 calc R . .
C6 C -0.0080(6) -0.1224(6) -0.3486(4) 0.0285(11) Uani 1 1 d . . .
H6A H -0.0996 -0.1342 -0.3861 0.034 Uiso 1 1 calc R . .
H6B H -0.0291 -0.1826 -0.3173 0.034 Uiso 1 1 calc R . .
C7 C 0.0922(6) -0.1519(6) -0.4229(4) 0.0276(11) Uani 1 1 d . . .
C8 C 0.0337(8) -0.2386(6) -0.5234(5) 0.0359(13) Uani 1 1 d . . .
H8 H -0.0670 -0.2712 -0.5455 0.043 Uiso 1 1 calc R . .
C9 C 0.2599(9) -0.2253(8) -0.5540(6) 0.0518(19) Uani 1 1 d . . .
H9 H 0.3229 -0.2470 -0.5977 0.062 Uiso 1 1 calc R . .
C10 C 0.3193(8) -0.1391(8) -0.4528(6) 0.051(2) Uani 1 1 d . . .
H10 H 0.4199 -0.1082 -0.4306 0.061 Uiso 1 1 calc R . .
C11 C -0.0055(6) 0.0906(6) -0.2965(4) 0.0275(11) Uani 1 1 d . . .
H11A H -0.1113 0.0590 -0.3047 0.033 Uiso 1 1 calc R . .
H11B H 0.0197 0.0890 -0.3614 0.033 Uiso 1 1 calc R . .
C12 C 0.0568(7) 0.2247(6) -0.2171(4) 0.0299(12) Uani 1 1 d . . .
C13 C -0.0306(8) 0.2980(7) -0.1873(5) 0.0390(14) Uani 1 1 d . . .
H13 H -0.1294 0.2608 -0.2166 0.047 Uiso 1 1 calc R . .
C14 C 0.1635(10) 0.4664(7) -0.0804(6) 0.053(2) Uani 1 1 d . . .
H14 H 0.2047 0.5506 -0.0340 0.064 Uiso 1 1 calc R . .
C15 C 0.2529(8) 0.3969(6) -0.1061(6) 0.0442(16) Uani 1 1 d . . .
H15 H 0.3512 0.4347 -0.0758 0.053 Uiso 1 1 calc R . .
N11 N 0.5705(7) 0.3323(6) -0.1801(5) 0.0467(14) Uani 1 1 d . . .
C21 C 0.6600(7) 0.4159(6) -0.1833(5) 0.0373(14) Uani 1 1 d . . .
C22 C 0.7766(9) 0.5221(7) -0.1879(7) 0.0523(19) Uani 1 1 d . . .
N12 N -0.039(3) -0.6216(17) -0.6694(15) 0.154(7) Uani 1 1 d . . .
C23 C -0.132(3) -0.5920(15) -0.6828(13) 0.116(6) Uani 1 1 d . . .
C24 C -0.238(4) -0.550(3) -0.700(2) 0.226(15) Uani 1 1 d . . .

loop_
_atom_site_aniso_label
_atom_site_aniso_U_11
_atom_site_aniso_U_22
_atom_site_aniso_U_33
_atom_site_aniso_U_23
_atom_site_aniso_U_13
_atom_site_aniso_U_12
La 0.01919(16) 0.02628(18) 0.02738(17) 0.01360(13) 0.00399(12) 0.00699(13)
I1 0.0363(2) 0.0348(2) 0.0310(2) 0.01140(16) 0.00258(16) 0.01293(18)
I2 0.0386(2) 0.0828(4) 0.0476(3) 0.0465(3) 0.0153(2) 0.0273(2)
I3 0.0294(2) 0.0671(3) 0.0484(3) 0.0252(2) 0.01027(18) 0.0274(2)
N1 0.026(2) 0.025(2) 0.034(2) 0.0166(19) 0.0063(19) 0.0087(19)
N2 0.030(3) 0.044(3) 0.036(3) 0.009(2) 0.005(2) 0.016(2)
N3 0.036(3) 0.032(3) 0.037(3) 0.015(2) 0.000(2) 0.014(2)
N4 0.021(2) 0.026(2) 0.027(2) 0.0133(18) 0.0036(17) 0.0089(18)
N5 0.042(3) 0.035(3) 0.038(3) 0.023(2) 0.007(2) 0.013(2)
N6 0.053(4) 0.058(4) 0.027(3) 0.004(3) 0.003(2) 0.022(3)
N7 0.067(4) 0.051(4) 0.053(4) 0.018(3) 0.007(3) 0.041(4)
C1 0.026(3) 0.035(3) 0.029(3) 0.016(2) 0.009(2) 0.014(2)
C2 0.026(3) 0.021(2) 0.025(2) 0.010(2) 0.004(2) 0.006(2)
C3 0.030(3) 0.028(3) 0.032(3) 0.015(2) 0.006(2) 0.007(2)
C4 0.045(4) 0.031(3) 0.040(3) 0.021(3) 0.003(3) 0.017(3)
C5 0.029(3) 0.030(3) 0.038(3) 0.017(2) 0.002(2) 0.008(2)
C6 0.027(3) 0.028(3) 0.028(3) 0.011(2) 0.003(2) 0.009(2)
C7 0.026(3) 0.028(3) 0.030(3) 0.012(2) 0.000(2) 0.012(2)
C8 0.038(3) 0.038(3) 0.029(3) 0.009(2) 0.000(2) 0.017(3)
C9 0.044(4) 0.059(5) 0.041(4) 0.004(3) 0.012(3) 0.022(4)
C10 0.032(3) 0.068(5) 0.038(3) 0.003(3) 0.006(3) 0.020(4)
C11 0.027(3) 0.035(3) 0.029(3) 0.017(2) 0.005(2) 0.017(2)
C12 0.034(3) 0.035(3) 0.028(3) 0.019(2) 0.006(2) 0.016(3)
C13 0.046(4) 0.044(4) 0.039(3) 0.021(3) 0.009(3) 0.026(3)
C14 0.070(5) 0.035(4) 0.053(4) 0.013(3) -0.006(4) 0.026(4)
C15 0.047(4) 0.028(3) 0.052(4) 0.013(3) -0.008(3) 0.013(3)
N11 0.036(3) 0.038(3) 0.052(3) 0.022(3) -0.002(3) -0.006(3)
C21 0.037(3) 0.030(3) 0.043(3) 0.016(3) 0.003(3) 0.010(3)
C22 0.042(4) 0.031(4) 0.085(6) 0.028(4) 0.017(4) 0.008(3)
N12 0.21(2) 0.112(12) 0.152(14) 0.083(11) 0.023(14) 0.043(13)
C23 0.168(19) 0.068(9) 0.101(11) 0.028(8) 0.008(11) 0.040(10)
C24 0.22(3) 0.27(3) 0.19(3) 0.02(2) 0.04(2) 0.18(3)

loop_
_atom_type_symbol
_atom_type_description
_atom_type_scat_dispersion_real
_atom_type_scat_dispersion_imag
_atom_type_scat_source
C C 0.0033 0.0016 'International Tables Vol C Tables 4.2.6.8 and 6.1.1.4'
H H 0.0000 0.0000 'International Tables Vol C Tables 4.2.6.8 and 6.1.1.4'
N N 0.0061 0.0033 'International Tables Vol C Tables 4.2.6.8 and 6.1.1.4'
I I -0.4742 1.8119 'International Tables Vol C Tables 4.2.6.8 and 6.1.1.4'
La La -0.2871 2.4523 'International Tables Vol C Tables 4.2.6.8 and 6.1.1.4'

loop_
_geom_angle_atom_site_label_1
_geom_angle_atom_site_label_2
_geom_angle_atom_site_label_3
_geom_angle
_geom_angle_site_symmetry_1
_geom_angle_site_symmetry_3
_geom_angle_publ_flag
N11 La N3 81.57(19) . . ?
N11 La N2 131.50(19) . . ?
N3 La N2 117.90(16) . . ?
N11 La N4 142.96(18) . . ?
N3 La N4 63.49(15) . . ?
N2 La N4 63.72(15) . . ?
N11 La N1 144.65(17) . . ?
N3 La N1 103.63(15) . . ?
N2 La N1 77.46(17) . . ?
N4 La N1 61.76(14) . . ?
N11 La I3 82.15(15) . . ?
N3 La I3 161.24(12) . . ?
N2 La I3 80.13(11) . . ?
N4 La I3 134.21(10) . . ?
N1 La I3 84.59(10) . . ?
N11 La I1 76.22(14) . . ?
N3 La I1 77.18(11) . . ?
N2 La I1 147.82(13) . . ?
N4 La I1 105.62(10) . . ?
N1 La I1 71.14(10) . . ?
I3 La I1 89.944(14) . . ?
N11 La I2 72.66(14) . . ?
N3 La I2 75.82(11) . . ?
N2 La I2 70.67(13) . . ?
N4 La I2 86.51(10) . . ?
N1 La I2 142.68(10) . . ?
I3 La I2 107.952(15) . . ?
I1 La I2 141.170(17) . . ?
C5 N1 C2 116.9(5) . . ?
C5 N1 La 126.5(4) . . ?
C2 N1 La 116.2(3) . . ?
C10 N2 C7 116.0(6) . . ?
C10 N2 La 121.5(5) . . ?
C7 N2 La 119.7(4) . . ?
C12 N3 C15 117.2(6) . . ?
C12 N3 La 117.2(4) . . ?
C15 N3 La 125.3(4) . . ?
C6 N4 C11 109.3(4) . . ?
C6 N4 C1 108.2(4) . . ?
C11 N4 C1 109.4(4) . . ?
C6 N4 La 115.8(3) . . ?
C11 N4 La 108.4(3) . . ?
C1 N4 La 105.6(3) . . ?
C4 N5 C3 115.5(5) . . ?
C9 N6 C8 116.0(6) . . ?
C13 N7 C14 115.4(6) . . ?
N4 C1 C2 110.7(4) . . ?
N1 C2 C3 121.1(5) . . ?
N1 C2 C1 117.8(5) . . ?
C3 C2 C1 121.0(5) . . ?
N5 C3 C2 122.5(6) . . ?
N5 C4 C5 122.8(6) . . ?
N1 C5 C4 121.1(6) . . ?
N4 C6 C7 114.3(5) . . ?
N2 C7 C8 121.7(6) . . ?
N2 C7 C6 118.1(5) . . ?
C8 C7 C6 120.0(5) . . ?
N6 C8 C7 121.9(6) . . ?
N6 C9 C10 122.4(6) . . ?
N2 C10 C9 121.9(7) . . ?
N4 C11 C12 111.0(5) . . ?
N3 C12 C13 119.8(6) . . ?
N3 C12 C11 118.8(5) . . ?
C13 C12 C11 121.4(6) . . ?
N7 C13 C12 123.5(7) . . ?
N7 C14 C15 122.9(7) . . ?
N3 C15 C14 121.1(7) . . ?
C21 N11 La 166.9(6) . . ?
N11 C21 C22 179.1(8) . . ?
N12 C23 C24 176(3) . . ?

loop_
_geom_bond_atom_site_label_1
_geom_bond_atom_site_label_2
_geom_bond_distance
_geom_bond_site_symmetry_2
_geom_bond_publ_flag
La N11 2.662(6) . ?
La N3 2.691(5) . ?
La N2 2.692(6) . ?
La N4 2.715(4) . ?
La N1 2.723(5) . ?
La I3 3.1465(5) . ?
La I1 3.2342(5) . ?
La I2 3.2472(5) . ?
N1 C5 1.324(8) . ?
N1 C2 1.341(7) . ?
N2 C10 1.329(8) . ?
N2 C7 1.337(8) . ?
N3 C12 1.347(8) . ?
N3 C15 1.352(9) . ?
N4 C6 1.482(7) . ?
N4 C11 1.485(7) . ?
N4 C1 1.491(7) . ?
N5 C4 1.328(9) . ?
N5 C3 1.333(8) . ?
N6 C9 1.312(10) . ?
N6 C8 1.346(9) . ?
N7 C13 1.331(10) . ?
N7 C14 1.340(11) . ?
C1 C2 1.500(8) . ?
C2 C3 1.389(8) . ?
C4 C5 1.394(9) . ?
C6 C7 1.509(8) . ?
C7 C8 1.392(8) . ?
C9 C10 1.399(10) . ?
C11 C12 1.506(8) . ?
C12 C13 1.404(9) . ?
C14 C15 1.383(10) . ?
N11 C21 1.130(9) . ?
C21 C22 1.452(10) . ?
N12 C23 1.13(3) . ?
C23 C24 1.35(3) . ?
